data_1518639
loop_
_publ_author_name
'Kubota, Koji'
'Iwamoto, Hiroaki'
'Yamamoto, Eiji'
'Ito, Hajime'

_publ_section_title
;
 Silicon-tethered strategy for copper(i)-catalyzed stereo- and
 regioselective alkylboration of alkynes.
;
_journal_issue 3
_journal_name_full 'Organic letters'
_journal_page_first 620
_journal_page_last 623
_journal_paper_doi 10.1021/ol503620n
_journal_volume 17
_journal_year 2015
_chemical_formula_moiety 'C33 H40 B N O4 Si'
_chemical_formula_sum 'C33 H40 B N O4 Si'
_chemical_formula_weight 553.58
_space_group_IT_number 14
_symmetry_cell_setting monoclinic
_symmetry_Int_Tables_number 14
_symmetry_space_group_name_Hall '-P 2ybc'
_symmetry_space_group_name_H-M 'P 1 21/c 1'
_atom_sites_solution_hydrogens geom
_atom_sites_solution_primary direct
_atom_sites_solution_secondary difmap
_cell_angle_alpha 90.0000
_cell_angle_beta 92.281(3)
_cell_angle_gamma 90.0000
_cell_formula_units_Z 4
_cell_length_a 13.3949(10)
_cell_length_b 14.3478(12)
_cell_length_c 15.2830(12)
_cell_measurement_reflns_used 13744
_cell_measurement_temperature 123
_cell_measurement_theta_max 27.47
_cell_measurement_theta_min 3.02
_cell_volume 2934.9(4)
_computing_cell_refinement 'RAPID AUTO'
_computing_data_collection 'RAPID AUTO (Rigaku, ????)'
_computing_data_reduction 'RAPID AUTO'
_computing_molecular_graphics 'CrystalStructure 4.0'
_computing_publication_material 'CrystalStructure 4.0 (Rigaku, 2010)'
_computing_structure_refinement 'SHELXL97 (Sheldrick, 2008)'
_computing_structure_solution 'Superflip (Palatinus, et al., 2007)'
_diffrn_ambient_temperature 123
_diffrn_detector_area_resol_mean 10.000
_diffrn_measured_fraction_theta_full 0.997
_diffrn_measured_fraction_theta_max 0.997
_diffrn_measurement_device_type 'Rigaku R-AXIS RAPID'
_diffrn_measurement_method \w
_diffrn_radiation_type 'Mo K\a'
_diffrn_radiation_wavelength 0.71075
_diffrn_reflns_av_R_equivalents 0.0911
_diffrn_reflns_limit_h_max 17
_diffrn_reflns_limit_h_min -17
_diffrn_reflns_limit_k_max 18
_diffrn_reflns_limit_k_min -18
_diffrn_reflns_limit_l_max 19
_diffrn_reflns_limit_l_min -19
_diffrn_reflns_number 27788
_diffrn_reflns_theta_full 27.48
_diffrn_reflns_theta_max 27.48
_diffrn_standards_number 0
_exptl_absorpt_coefficient_mu 0.119
_exptl_absorpt_correction_T_max 0.991
_exptl_absorpt_correction_T_min 0.807
_exptl_absorpt_correction_type multi-scan
_exptl_absorpt_process_details 'ABSCOR (Rigaku, 1995)'
_exptl_crystal_colour colorless
_exptl_crystal_density_diffrn 1.253
_exptl_crystal_density_method 'not measured'
_exptl_crystal_description block
_exptl_crystal_F_000 1184.00
_exptl_crystal_size_max 0.604
_exptl_crystal_size_mid 0.241
_exptl_crystal_size_min 0.079
_refine_diff_density_max 0.670
_refine_diff_density_min -1.050
_refine_ls_extinction_method none
_refine_ls_goodness_of_fit_ref 1.160
_refine_ls_hydrogen_treatment constr
_refine_ls_number_parameters 370
_refine_ls_number_reflns 6717
_refine_ls_number_restraints 0
_refine_ls_R_factor_gt 0.0970
_refine_ls_shift/su_max 0.000
_refine_ls_structure_factor_coef Fsqd
_refine_ls_weighting_details 'w = 1/[\s^2^(Fo^2^)+(0.2000P)^2^+0.0000P] where P=(Fo^2^+2Fc^2^)/3'
_refine_ls_weighting_scheme calc
_refine_ls_wR_factor_ref 0.3491
_reflns_number_gt 3660
_reflns_number_total 6717
_reflns_threshold_expression F^2^>2.0\s(F^2^)
_cod_data_source_file ol503620n_si_002.cif
_cod_data_source_block IWA311_
_cod_depositor_comments 'Adding full bibliography for 1518639.cif.'
_cod_database_code 1518639

loop_
_symmetry_equiv_pos_site_id
_symmetry_equiv_pos_as_xyz
1 +X,+Y,+Z
2 -X,1/2+Y,1/2-Z
3 -X,-Y,-Z
4 +X,1/2-Y,1/2+Z

loop_
_atom_site_label
_atom_site_type_symbol
_atom_site_fract_x
_atom_site_fract_y
_atom_site_fract_z
_atom_site_U_iso_or_equiv
_atom_site_adp_type
_atom_site_occupancy
_atom_site_symmetry_multiplicity
_atom_site_calc_flag
_atom_site_refinement_flags
Si1 Si 0.83420(8) 0.66505(9) 0.21991(7) 0.0319(4) Uani 1.0 4 d .
O2 O 0.6885(2) 0.3777(2) 0.06038(18) 0.0327(7) Uani 1.0 4 d .
O3 O 0.8119(3) 0.3733(2) 0.16661(19) 0.0358(8) Uani 1.0 4 d .
O4 O 0.3894(3) 0.6211(3) 0.1735(3) 0.0498(10) Uani 1.0 4 d .
O5 O 0.6105(3) 0.6647(3) -0.0391(2) 0.0534(10) Uani 1.0 4 d .
N6 N 0.4907(3) 0.6248(3) 0.0564(3) 0.0379(9) Uani 1.0 4 d .
C7 C 0.8182(3) 0.7929(3) 0.2405(3) 0.0335(10) Uani 1.0 4 d .
C8 C 0.8454(3) 0.6041(3) 0.3286(3) 0.0324(9) Uani 1.0 4 d .
C9 C 0.6287(3) 0.5164(3) 0.2334(3) 0.0325(10) Uani 1.0 4 d .
C10 C 0.6964(3) 0.5169(3) 0.1695(3) 0.0317(9) Uani 1.0 4 d .
C11 C 0.7376(4) 0.8299(3) 0.2862(3) 0.0336(10) Uani 1.0 4 d .
C13 C 0.7970(3) 0.6015(3) 0.0547(3) 0.0333(10) Uani 1.0 4 d .
C14 C 0.5844(4) 0.6549(4) 0.0349(3) 0.0376(11) Uani 1.0 4 d .
C15 C 0.8907(4) 0.8573(3) 0.2148(3) 0.0342(10) Uani 1.0 4 d .
C16 C 0.6433(3) 0.6775(3) 0.1201(3) 0.0323(9) Uani 1.0 4 d .
C17 C 0.4716(4) 0.6357(3) 0.1424(3) 0.0360(10) Uani 1.0 4 d .
C18 C 0.5640(3) 0.6721(3) 0.1907(3) 0.0329(10) Uani 1.0 4 d .
C19 C 0.7537(3) 0.2998(3) 0.0372(3) 0.0299(9) Uani 1.0 4 d .
C20 C 0.9437(4) 0.6431(4) 0.1497(3) 0.0398(11) Uani 1.0 4 d .
C21 C 0.5974(4) 0.6094(4) 0.2688(3) 0.0356(10) Uani 1.0 4 d .
C22 C 0.9046(3) 0.5729(4) 0.0808(3) 0.0372(10) Uani 1.0 4 d .
C23 C 0.8685(3) 0.5099(4) 0.3337(3) 0.0367(10) Uani 1.0 4 d .
C24 C 0.6894(4) 0.2192(4) 0.0056(3) 0.0394(11) Uani 1.0 4 d .
C26 C 0.8027(4) 0.9842(4) 0.2790(3) 0.0403(11) Uani 1.0 4 d .
C27 C 0.8316(4) 0.6513(4) 0.4077(3) 0.0408(11) Uani 1.0 4 d .
C28 C 0.8825(4) 0.9511(4) 0.2346(3) 0.0404(11) Uani 1.0 4 d .
C29 C 0.8132(4) 0.2821(3) 0.1253(3) 0.0363(10) Uani 1.0 4 d .
C30 C 0.8629(4) 0.5118(4) 0.4906(3) 0.0445(12) Uani 1.0 4 d .
C31 C 0.7304(4) 0.9227(4) 0.3054(3) 0.0379(10) Uani 1.0 4 d .
C32 C 0.8176(4) 0.3347(4) -0.0357(3) 0.0424(11) Uani 1.0 4 d .
C33A C 0.5249(4) 0.6088(4) 0.3433(3) 0.0417(11) Uani 0.4872 4 d .
C33B C 0.5249(4) 0.6088(4) 0.3433(3) 0.0417(11) Uani 0.5128 4 d .
C34 C 0.8398(4) 0.6052(4) 0.4870(3) 0.0471(13) Uani 1.0 4 d .
C35 C 0.8780(4) 0.4642(4) 0.4140(3) 0.0436(12) Uani 1.0 4 d .
C36 C 0.5873(5) 0.4283(4) 0.2702(4) 0.0489(13) Uani 1.0 4 d .
C38 C 0.9214(4) 0.2532(4) 0.1148(4) 0.0520(14) Uani 1.0 4 d .
C39 C 0.7613(5) 0.2158(4) 0.1851(4) 0.0512(13) Uani 1.0 4 d .
C40A C 0.5369(8) 0.5229(9) 0.3992(6) 0.049(3) Uani 0.4872 4 d .
C40B C 0.4668(6) 0.5238(7) 0.3556(6) 0.037(2) Uani 0.5128 4 d .
C41 C 0.7341(4) 0.6105(3) 0.1369(3) 0.0341(10) Uani 1.0 4 d .
C42A C 0.5294(5) 0.4367(4) 0.3500(4) 0.0529(14) Uani 0.4872 4 d .
C42B C 0.5294(5) 0.4367(4) 0.3500(4) 0.0529(14) Uani 0.5128 4 d .
B12 B 0.7325(4) 0.4222(4) 0.1314(3) 0.0302(10) Uani 1.0 4 d .
H6 H 0.4473 0.6008 0.0179 0.0455 Uiso 1.0 4 calc R
H11 H 0.6866 0.7889 0.3042 0.0404 Uiso 1.0 4 calc R
H13A H 0.7666 0.5541 0.0148 0.0399 Uiso 1.0 4 calc R
H13B H 0.7975 0.6618 0.0233 0.0399 Uiso 1.0 4 calc R
H15 H 0.9460 0.8361 0.1833 0.0410 Uiso 1.0 4 calc R
H16 H 0.6685 0.7429 0.1171 0.0388 Uiso 1.0 4 calc R
H18 H 0.5505 0.7363 0.2127 0.0395 Uiso 1.0 4 calc R
H20A H 0.9655 0.7014 0.1217 0.0478 Uiso 1.0 4 calc R
H20B H 1.0006 0.6167 0.1849 0.0478 Uiso 1.0 4 calc R
H22A H 0.9059 0.5090 0.1054 0.0446 Uiso 1.0 4 calc R
H22B H 0.9468 0.5741 0.0290 0.0446 Uiso 1.0 4 calc R
H23 H 0.8779 0.4759 0.2814 0.0440 Uiso 1.0 4 calc R
H24A H 0.6487 0.2384 -0.0459 0.0472 Uiso 1.0 4 calc R
H24B H 0.6456 0.1999 0.0522 0.0472 Uiso 1.0 4 calc R
H24C H 0.7322 0.1668 -0.0100 0.0472 Uiso 1.0 4 calc R
H26 H 0.7973 1.0489 0.2915 0.0484 Uiso 1.0 4 calc R
H27 H 0.8163 0.7160 0.4066 0.0489 Uiso 1.0 4 calc R
H28 H 0.9327 0.9931 0.2171 0.0485 Uiso 1.0 4 calc R
H30 H 0.8683 0.4804 0.5453 0.0534 Uiso 1.0 4 calc R
H31 H 0.6756 0.9450 0.3370 0.0454 Uiso 1.0 4 calc R
H32A H 0.8568 0.3886 -0.0150 0.0509 Uiso 1.0 4 calc R
H32B H 0.7744 0.3531 -0.0861 0.0509 Uiso 1.0 4 calc R
H32C H 0.8628 0.2850 -0.0532 0.0509 Uiso 1.0 4 calc R
H33A H 0.5367 0.6647 0.3802 0.0500 Uiso 0.4872 4 calc R
H33B H 0.4556 0.6118 0.3186 0.0500 Uiso 0.4872 4 calc R
H33C H 0.5636 0.6216 0.3986 0.0500 Uiso 0.5128 4 calc R
H33D H 0.4775 0.6610 0.3338 0.0500 Uiso 0.5128 4 calc R
H34 H 0.8295 0.6384 0.5397 0.0566 Uiso 1.0 4 calc R
H35 H 0.8950 0.3999 0.4160 0.0523 Uiso 1.0 4 calc R
H38A H 0.9530 0.2408 0.1726 0.0624 Uiso 1.0 4 calc R
H38B H 0.9574 0.3034 0.0862 0.0624 Uiso 1.0 4 calc R
H38C H 0.9235 0.1966 0.0790 0.0624 Uiso 1.0 4 calc R
H39A H 0.6902 0.2316 0.1859 0.0615 Uiso 1.0 4 calc R
H39B H 0.7912 0.2208 0.2445 0.0615 Uiso 1.0 4 calc R
H39C H 0.7688 0.1518 0.1638 0.0615 Uiso 1.0 4 calc R
H40A H 0.6028 0.5252 0.4309 0.0590 Uiso 0.4872 4 calc R
H40B H 0.4849 0.5233 0.4435 0.0590 Uiso 0.4872 4 calc R
H40C H 0.4120 0.5211 0.3103 0.0444 Uiso 0.5128 4 calc R
H40D H 0.4365 0.5261 0.4136 0.0444 Uiso 0.5128 4 calc R
H42A H 0.4581 0.4267 0.3331 0.0635 Uiso 0.4872 4 calc R
H42B H 0.5501 0.3852 0.3899 0.0635 Uiso 0.4872 4 calc R
H42C H 0.5765 0.4347 0.4016 0.0635 Uiso 0.5128 4 calc R
H42D H 0.4849 0.3819 0.3535 0.0635 Uiso 0.5128 4 calc R
H36A H 0.5438 0.3989 0.2241 0.0587 Uiso 1.0 4 calc R
H36B H 0.6437 0.3852 0.2830 0.0587 Uiso 1.0 4 calc R
H21 H 0.6600 0.6385 0.2939 0.0427 Uiso 1.0 4 calc R

loop_
_atom_site_aniso_label
_atom_site_aniso_U_11
_atom_site_aniso_U_22
_atom_site_aniso_U_33
_atom_site_aniso_U_12
_atom_site_aniso_U_13
_atom_site_aniso_U_23
Si1 0.0319(6) 0.0311(7) 0.0325(7) -0.0020(5) -0.0031(5) 0.0003(5)
O2 0.0323(15) 0.0312(16) 0.0342(15) 0.0056(12) -0.0036(13) -0.0039(12)
O3 0.0385(16) 0.0302(17) 0.0377(16) 0.0059(13) -0.0103(13) -0.0068(13)
O4 0.0332(17) 0.070(3) 0.0456(19) -0.0063(16) -0.0029(15) 0.0065(17)
O5 0.0404(18) 0.089(3) 0.0305(17) 0.0064(18) 0.0008(14) 0.0052(17)
N6 0.0305(18) 0.050(3) 0.0325(19) 0.0037(17) -0.0020(15) -0.0054(17)
C7 0.034(2) 0.036(3) 0.030(2) -0.0040(18) -0.0024(17) 0.0056(18)
C8 0.030(2) 0.033(3) 0.034(2) -0.0032(18) -0.0005(17) -0.0000(18)
C9 0.037(3) 0.035(3) 0.0249(19) -0.0037(18) -0.0034(17) -0.0026(17)
C10 0.037(2) 0.032(3) 0.0261(19) 0.0008(18) -0.0046(17) -0.0001(16)
C11 0.036(3) 0.030(3) 0.035(2) 0.0011(18) 0.0025(18) -0.0049(18)
C13 0.038(3) 0.029(3) 0.033(2) 0.0011(18) 0.0030(18) -0.0023(17)
C14 0.031(2) 0.048(3) 0.034(3) 0.009(2) -0.0023(18) -0.002(2)
C15 0.035(3) 0.027(3) 0.041(3) -0.0062(18) -0.0009(19) 0.0007(18)
C16 0.036(3) 0.029(3) 0.032(2) 0.0003(18) -0.0002(17) -0.0013(17)
C17 0.036(3) 0.033(3) 0.039(3) 0.0043(19) -0.0025(19) 0.0009(19)
C18 0.033(2) 0.033(3) 0.032(2) -0.0017(18) -0.0056(18) -0.0031(17)
C19 0.0256(18) 0.028(3) 0.036(2) 0.0020(16) -0.0018(17) -0.0023(17)
C20 0.040(3) 0.036(3) 0.043(3) -0.004(2) -0.006(2) -0.001(2)
C21 0.039(3) 0.037(3) 0.031(2) 0.0011(19) 0.0002(18) -0.0018(18)
C22 0.032(2) 0.037(3) 0.043(3) -0.0006(19) 0.0033(19) 0.002(2)
C23 0.033(2) 0.038(3) 0.039(3) -0.0004(19) -0.0044(19) -0.0024(19)
C24 0.036(3) 0.038(3) 0.043(3) -0.0007(19) -0.001(2) -0.002(2)
C26 0.054(3) 0.034(3) 0.033(3) -0.002(2) 0.002(2) -0.0003(19)
C27 0.045(3) 0.042(3) 0.035(3) 0.001(2) -0.006(2) -0.000(2)
C28 0.046(3) 0.038(3) 0.037(3) -0.005(2) 0.002(2) -0.002(2)
C29 0.041(3) 0.027(3) 0.040(3) 0.0041(18) -0.0068(19) -0.0047(18)
C30 0.053(3) 0.048(3) 0.032(3) 0.002(3) -0.001(2) 0.007(2)
C31 0.044(3) 0.036(3) 0.034(3) 0.000(2) 0.0012(19) 0.0008(18)
C32 0.044(3) 0.042(3) 0.042(3) 0.003(2) 0.005(2) -0.000(2)
C33A 0.041(3) 0.049(3) 0.034(3) 0.005(3) -0.000(2) 0.000(2)
C33B 0.041(3) 0.049(3) 0.034(3) 0.005(3) -0.000(2) 0.000(2)
C34 0.060(3) 0.047(3) 0.034(3) 0.003(3) -0.005(3) -0.003(2)
C35 0.052(3) 0.039(3) 0.040(3) -0.001(3) -0.006(3) 0.005(2)
C36 0.064(4) 0.038(3) 0.045(3) -0.009(3) 0.016(3) 0.001(2)
C38 0.047(3) 0.047(3) 0.061(3) 0.016(3) -0.021(3) -0.015(3)
C39 0.071(4) 0.037(3) 0.045(3) 0.001(3) -0.007(3) 0.007(3)
C40A 0.045(6) 0.071(8) 0.031(5) 0.003(6) 0.001(5) 0.001(5)
C40B 0.032(5) 0.046(6) 0.032(4) -0.008(4) -0.002(4) 0.005(4)
C41 0.039(3) 0.035(3) 0.028(2) 0.0005(19) -0.0013(18) 0.0035(17)
C42A 0.065(4) 0.044(3) 0.051(3) 0.005(3) 0.017(3) 0.013(3)
C42B 0.065(4) 0.044(3) 0.051(3) 0.005(3) 0.017(3) 0.013(3)
B12 0.031(3) 0.031(3) 0.029(3) -0.0022(19) -0.0003(19) 0.0050(19)

loop_
_atom_type_symbol
_atom_type_description
_atom_type_scat_dispersion_real
_atom_type_scat_dispersion_imag
_atom_type_scat_source
C C 0.0033 0.0016
;
International Tables for Crystallography
(1992, Vol. C, Tables 4.2.6.8 and 6.1.1.4)
;
H H 0.0000 0.0000
;
International Tables for Crystallography
(1992, Vol. C, Table 6.1.1.4)
;
B B 0.0013 0.0007
;
International Tables for Crystallography
(1992, Vol. C, Tables 4.2.6.8 and 6.1.1.4)
;
N N 0.0061 0.0033
;
International Tables for Crystallography
(1992, Vol. C, Tables 4.2.6.8 and 6.1.1.4)
;
O O 0.0106 0.0060
;
International Tables for Crystallography
(1992, Vol. C, Tables 4.2.6.8 and 6.1.1.4)
;
Si Si 0.0817 0.0704
;
International Tables for Crystallography
(1992, Vol. C, Tables 4.2.6.8 and 6.1.1.4)
;

loop_
_geom_angle_atom_site_label_1
_geom_angle_atom_site_label_2
_geom_angle_atom_site_label_3
_geom_angle
_geom_angle_publ_flag
C7 Si1 C8 108.23(19) yes
C7 Si1 C20 110.9(2) yes
C7 Si1 C41 114.63(19) yes
C8 Si1 C20 113.0(2) yes
C8 Si1 C41 114.41(19) yes
C20 Si1 C41 95.3(2) yes
C19 O2 B12 107.7(3) yes
C29 O3 B12 108.3(4) yes
C14 N6 C17 113.7(4) yes
Si1 C7 C11 123.0(4) yes
Si1 C7 C15 120.7(4) yes
C11 C7 C15 116.2(4) yes
Si1 C8 C23 120.9(4) yes
Si1 C8 C27 121.9(4) yes
C23 C8 C27 117.3(4) yes
C10 C9 C21 117.2(4) yes
C10 C9 C36 122.8(5) yes
C21 C9 C36 120.0(4) yes
C9 C10 C41 118.6(4) yes
C9 C10 B12 119.2(4) yes
C41 C10 B12 122.2(4) yes
C7 C11 C31 122.2(4) yes
C22 C13 C41 110.4(4) yes
O5 C14 N6 124.1(4) yes
O5 C14 C16 128.0(4) yes
N6 C14 C16 107.9(4) yes
C7 C15 C28 121.0(4) yes
C14 C16 C18 103.8(4) yes
C14 C16 C41 112.4(4) yes
C18 C16 C41 114.0(4) yes
O4 C17 N6 124.0(4) yes
O4 C17 C18 126.7(4) yes
N6 C17 C18 109.3(4) yes
C16 C18 C17 104.4(4) yes
C16 C18 C21 112.5(4) yes
C17 C18 C21 112.5(4) yes
O2 C19 C24 108.8(3) yes
O2 C19 C29 101.8(3) yes
O2 C19 C32 106.5(4) yes
C24 C19 C29 114.6(4) yes
C24 C19 C32 110.4(4) yes
C29 C19 C32 113.9(4) yes
Si1 C20 C22 104.5(3) yes
C9 C21 C18 108.3(4) yes
C9 C21 C33A 117.2(4) yes
C9 C21 C33B 117.2(4) yes
C18 C21 C33A 114.0(4) yes
C18 C21 C33B 114.0(4) yes
C13 C22 C20 107.1(4) yes
C8 C23 C35 121.3(5) yes
C28 C26 C31 119.4(5) yes
C8 C27 C34 121.0(5) yes
C15 C28 C26 121.0(5) yes
O3 C29 C19 102.3(4) yes
O3 C29 C38 108.6(4) yes
O3 C29 C39 106.9(4) yes
C19 C29 C38 114.2(4) yes
C19 C29 C39 113.3(4) yes
C38 C29 C39 110.8(4) yes
C34 C30 C35 119.3(5) yes
C11 C31 C26 120.2(5) yes
C21 C33A C40A 111.9(6) yes
C21 C33B C40B 117.3(5) yes
C27 C34 C30 120.7(5) yes
C23 C35 C30 120.3(5) yes
C9 C36 C42A 117.1(5) yes
C9 C36 C42B 117.1(5) yes
C33A C40A C42A 113.6(7) yes
C33B C40B C42B 112.5(6) yes
Si1 C41 C10 111.4(3) yes
Si1 C41 C13 100.2(3) yes
Si1 C41 C16 111.5(3) yes
C10 C41 C13 112.9(4) yes
C10 C41 C16 109.2(4) yes
C13 C41 C16 111.4(4) yes
C36 C42A C40A 118.1(6) yes
C36 C42B C40B 115.2(6) yes
O2 B12 O3 112.1(4) yes
O2 B12 C10 124.7(4) yes
O3 B12 C10 123.2(4) yes
C14 N6 H6 123.122 no
C17 N6 H6 123.132 no
C7 C11 H11 118.894 no
C31 C11 H11 118.906 no
C22 C13 H13A 109.573 no
C22 C13 H13B 109.577 no
C41 C13 H13A 109.578 no
C41 C13 H13B 109.583 no
H13A C13 H13B 108.115 no
C7 C15 H15 119.493 no
C28 C15 H15 119.504 no
C14 C16 H16 108.817 no
C18 C16 H16 108.814 no
C41 C16 H16 108.819 no
C16 C18 H18 109.097 no
C17 C18 H18 109.091 no
C21 C18 H18 109.092 no
Si1 C20 H20A 110.856 no
Si1 C20 H20B 110.861 no
C22 C20 H20A 110.851 no
C22 C20 H20B 110.861 no
H20A C20 H20B 108.908 no
C9 C21 H21 105.397 no
C18 C21 H21 105.396 no
C33A C21 H21 105.402 no
C33B C21 H21 105.402 no
C13 C22 H22A 110.316 no
C13 C22 H22B 110.305 no
C20 C22 H22A 110.305 no
C20 C22 H22B 110.312 no
H22A C22 H22B 108.548 no
C8 C23 H23 119.326 no
C35 C23 H23 119.327 no
C19 C24 H24A 109.467 no
C19 C24 H24B 109.464 no
C19 C24 H24C 109.471 no
H24A C24 H24B 109.474 no
H24A C24 H24C 109.481 no
H24B C24 H24C 109.471 no
C28 C26 H26 120.304 no
C31 C26 H26 120.301 no
C8 C27 H27 119.485 no
C34 C27 H27 119.483 no
C15 C28 H28 119.507 no
C26 C28 H28 119.506 no
C34 C30 H30 120.335 no
C35 C30 H30 120.345 no
C11 C31 H31 119.891 no
C26 C31 H31 119.891 no
C19 C32 H32A 109.466 no
C19 C32 H32B 109.471 no
C19 C32 H32C 109.469 no
H32A C32 H32B 109.477 no
H32A C32 H32C 109.470 no
H32B C32 H32C 109.474 no
C21 C33A H33A 109.228 no
C21 C33A H33B 109.233 no
C40A C33A H33A 109.241 no
C40A C33A H33B 109.237 no
H33A C33A H33B 107.917 no
C21 C33B H33C 107.977 no
C21 C33B H33D 107.983 no
C40B C33B H33C 107.978 no
C40B C33B H33D 107.983 no
H33C C33B H33D 107.239 no
C27 C34 H34 119.643 no
C30 C34 H34 119.643 no
C23 C35 H35 119.857 no
C30 C35 H35 119.849 no
C9 C36 H36A 108.017 no
C9 C36 H36B 108.021 no
C42A C36 H36A 108.017 no
C42A C36 H36B 108.023 no
C42B C36 H36A 108.017 no
C42B C36 H36B 108.023 no
H36A C36 H36B 107.245 no
C29 C38 H38A 109.471 no
C29 C38 H38B 109.470 no
C29 C38 H38C 109.477 no
H38A C38 H38B 109.474 no
H38A C38 H38C 109.469 no
H38B C38 H38C 109.467 no
C29 C39 H39A 109.466 no
C29 C39 H39B 109.470 no
C29 C39 H39C 109.477 no
H39A C39 H39B 109.477 no
H39A C39 H39C 109.464 no
H39B C39 H39C 109.473 no
C33A C40A H40A 108.841 no
C33A C40A H40B 108.837 no
C42A C40A H40A 108.846 no
C42A C40A H40B 108.853 no
H40A C40A H40B 107.693 no
C33B C40B H40C 109.086 no
C33B C40B H40D 109.093 no
C42B C40B H40C 109.086 no
C42B C40B H40D 109.088 no
H40C C40B H40D 107.834 no
C36 C42A H42A 107.783 no
C36 C42A H42B 107.787 no
C40A C42A H42A 107.776 no
C40A C42A H42B 107.777 no
H42A C42A H42B 107.134 no
C36 C42B H42C 108.473 no
C36 C42B H42D 108.481 no
C40B C42B H42C 108.479 no
C40B C42B H42D 108.483 no
H42C C42B H42D 107.505 no

loop_
_geom_bond_atom_site_label_1
_geom_bond_atom_site_label_2
_geom_bond_distance
_geom_bond_publ_flag
Si1 C7 1.876(5) yes
Si1 C8 1.878(5) yes
Si1 C20 1.878(5) yes
Si1 C41 1.971(5) yes
O2 C19 1.470(5) yes
O2 B12 1.372(6) yes
O3 C29 1.454(6) yes
O3 B12 1.366(6) yes
O4 C17 1.235(6) yes
O5 C14 1.206(6) yes
N6 C14 1.379(6) yes
N6 C17 1.358(6) yes
C7 C11 1.412(6) yes
C7 C15 1.408(6) yes
C8 C23 1.388(7) yes
C8 C27 1.404(7) yes
C9 C10 1.359(6) yes
C9 C21 1.506(7) yes
C9 C36 1.498(7) yes
C10 C41 1.526(7) yes
C10 B12 1.563(7) yes
C11 C31 1.368(7) yes
C13 C22 1.536(6) yes
C13 C41 1.545(6) yes
C14 C16 1.530(6) yes
C15 C28 1.384(7) yes
C16 C18 1.546(6) yes
C16 C41 1.563(6) yes
C17 C18 1.510(6) yes
C18 C21 1.546(6) yes
C19 C24 1.511(6) yes
C19 C29 1.557(6) yes
C19 C32 1.516(7) yes
C20 C22 1.534(7) yes
C21 C33A 1.525(7) yes
C21 C33B 1.525(7) yes
C23 C35 1.393(7) yes
C26 C28 1.374(7) yes
C26 C31 1.382(7) yes
C27 C34 1.382(7) yes
C29 C38 1.522(7) yes
C29 C39 1.509(7) yes
C30 C34 1.377(8) yes
C30 C35 1.377(7) yes
C33A C40A 1.504(13) yes
C33B C40B 1.462(11) yes
C36 C42A 1.476(8) yes
C36 C42B 1.476(8) yes
C40A C42A 1.449(13) yes
C40B C42B 1.509(11) yes
N6 H6 0.880 no
C11 H11 0.950 no
C13 H13A 0.990 no
C13 H13B 0.990 no
C15 H15 0.950 no
C16 H16 1.000 no
C18 H18 1.000 no
C20 H20A 0.990 no
C20 H20B 0.990 no
C21 H21 1.000 no
C22 H22A 0.990 no
C22 H22B 0.990 no
C23 H23 0.950 no
C24 H24A 0.980 no
C24 H24B 0.980 no
C24 H24C 0.980 no
C26 H26 0.950 no
C27 H27 0.950 no
C28 H28 0.950 no
C30 H30 0.950 no
C31 H31 0.950 no
C32 H32A 0.980 no
C32 H32B 0.980 no
C32 H32C 0.980 no
C33A H33A 0.990 no
C33A H33B 0.990 no
C33B H33C 0.990 no
C33B H33D 0.990 no
C34 H34 0.950 no
C35 H35 0.950 no
C36 H36A 0.990 no
C36 H36B 0.990 no
C38 H38A 0.980 no
C38 H38B 0.980 no
C38 H38C 0.980 no
C39 H39A 0.980 no
C39 H39B 0.980 no
C39 H39C 0.980 no
C40A H40A 0.990 no
C40A H40B 0.990 no
C40B H40C 0.990 no
C40B H40D 0.990 no
C42A H42A 0.990 no
C42A H42B 0.990 no
C42B H42C 0.990 no
C42B H42D 0.990 no

loop_
_geom_contact_atom_site_label_1
_geom_contact_atom_site_label_2
_geom_contact_distance
_geom_contact_publ_flag
_geom_contact_site_symmetry_2
Si1 C9 3.495(5) no .
Si1 C21 3.384(5) no .
O2 C9 3.430(5) no .
O2 C13 3.527(6) no .
O2 C39 3.136(6) no .
O2 C41 3.584(6) no .
O3 C9 3.388(6) no .
O3 C22 3.404(6) no .
O3 C23 3.283(6) no .
O3 C32 3.145(6) no .
O3 C36 3.544(7) no .
O3 C41 3.583(6) no .
O4 C14 3.462(6) no .
O4 C21 3.097(6) no .
O4 C33A 3.113(6) no .
O4 C33B 3.113(6) no .
O4 C40B 3.247(10) no .
O5 C13 2.973(6) no .
O5 C17 3.427(6) no .
O5 C18 3.594(5) no .
O5 C41 3.198(6) no .
N6 C9 3.572(6) no .
N6 C10 3.549(6) no .
N6 C21 3.502(6) no .
N6 C41 3.445(6) no .
C7 C16 3.357(6) no .
C7 C26 2.816(7) no .
C7 C27 3.263(7) no .
C8 C9 3.434(6) no .
C8 C10 3.328(6) no .
C8 C11 3.595(6) no .
C8 C21 3.412(6) no .
C8 C30 2.810(7) no .
C9 C16 2.899(6) no .
C9 C17 3.010(6) no .
C9 C23 3.505(6) no .
C9 C40A 2.863(11) no .
C9 C40B 2.919(10) no .
C10 C14 3.187(6) no .
C10 C17 3.471(6) no .
C10 C18 2.873(6) no .
C10 C22 3.250(6) no .
C10 C23 3.341(6) no .
C11 C16 3.544(6) no .
C11 C18 3.520(6) no .
C11 C27 3.378(7) no .
C11 C28 2.745(7) no .
C13 C14 2.953(6) no .
C13 B12 2.970(7) no .
C15 C20 3.316(7) no .
C15 C31 2.765(7) no .
C17 C33A 3.149(7) no .
C17 C33B 3.149(7) no .
C17 C41 3.540(6) no .
C18 C40B 3.582(10) no .
C20 C23 3.577(7) no .
C21 C41 2.778(6) no .
C21 C42A 2.932(8) no .
C21 C42B 2.932(8) no .
C22 B12 3.276(7) no .
C23 C34 2.754(7) no .
C24 C38 3.503(7) no .
C24 C39 2.872(7) no .
C24 B12 3.525(7) no .
C27 C35 2.757(8) no .
C32 C38 2.888(7) no .
C32 B12 3.104(7) no .
C33A C36 2.953(8) no .
C33B C36 2.953(8) no .
C36 B12 2.935(7) no .
C38 B12 3.521(7) no .
C39 B12 3.093(8) no .
O2 N6 2.934(5) no 3_665
O4 C26 3.339(6) no 2_645
O4 C31 3.289(6) no 2_645
O4 C32 3.472(6) no 3_665
O4 C39 3.307(7) no 2_655
O5 C11 3.224(6) no 4_564
O5 C31 3.179(6) no 4_564
N6 O2 2.934(5) no 3_665
N6 C24 3.398(6) no 3_665
C11 O5 3.224(6) no 4_565
C15 C34 3.560(7) no 4_564
C24 N6 3.398(6) no 3_665
C26 O4 3.339(6) no 2_655
C31 O4 3.289(6) no 2_655
C31 O5 3.179(6) no 4_565
C32 O4 3.472(6) no 3_665
C34 C15 3.560(7) no 4_565
C39 O4 3.307(7) no 2_645
C40A C40A 3.337(14) no 3_666
Si1 H11 2.9881 no .
Si1 H13A 3.5993 no .
Si1 H13B 3.0256 no .
Si1 H15 2.9405 no .
Si1 H16 2.8925 no .
Si1 H22A 3.0222 no .
Si1 H22B 3.5827 no .
Si1 H23 2.9241 no .
Si1 H27 2.9640 no .
Si1 H21 2.6601 no .
O2 H13A 2.8369 no .
O2 H22A 3.5126 no .
O2 H24A 2.6170 no .
O2 H24B 2.6161 no .
O2 H24C 3.2716 no .
O2 H32A 2.5760 no .
O2 H32B 2.5809 no .
O2 H32C 3.2488 no .
O2 H39A 2.8413 no .
O2 H36A 3.2405 no .
O2 H36B 3.4796 no .
O3 H13A 3.5172 no .
O3 H22A 2.5186 no .
O3 H23 2.4285 no .
O3 H32A 2.8713 no .
O3 H38A 2.6792 no .
O3 H38B 2.5503 no .
O3 H38C 3.2582 no .
O3 H39A 2.6307 no .
O3 H39B 2.5116 no .
O3 H39C 3.2301 no .
O3 H36B 2.9305 no .
O4 H6 2.5472 no .
O4 H18 2.7656 no .
O4 H33B 2.3590 no .
O4 H33D 2.7374 no .
O4 H40C 2.5439 no .
O5 H6 2.5552 no .
O5 H13A 2.7259 no .
O5 H13B 2.6450 no .
O5 H16 2.7228 no .
N6 H16 3.0381 no .
N6 H18 2.9595 no .
C7 H16 2.7910 no .
C7 H20A 3.0336 no .
C7 H27 2.7690 no .
C7 H28 3.2826 no .
C7 H31 3.2872 no .
C7 H21 3.1938 no .
C8 H11 3.4107 no .
C8 H20B 3.0884 no .
C8 H34 3.2790 no .
C8 H35 3.2766 no .
C8 H21 2.5666 no .
C9 H18 3.3355 no .
C9 H23 3.4388 no .
C9 H33A 3.3624 no .
C9 H33B 3.0306 no .
C9 H33C 3.0958 no .
C9 H33D 3.3180 no .
C9 H40A 3.0541 no .
C9 H40C 3.1759 no .
C9 H42A 3.0786 no .
C9 H42B 3.2514 no .
C9 H42C 2.9345 no .
C9 H42D 3.3293 no .
C10 H13A 2.6342 no .
C10 H13B 3.3748 no .
C10 H16 3.3579 no .
C10 H22A 3.0112 no .
C10 H23 2.9751 no .
C10 H36A 2.8066 no .
C10 H36B 2.6778 no .
C10 H21 2.6397 no .
C11 H15 3.2601 no .
C11 H16 2.9837 no .
C11 H18 3.0194 no .
C11 H26 3.2423 no .
C11 H27 2.6483 no .
C11 H21 2.9401 no .
C13 H16 2.8492 no .
C13 H20A 2.8305 no .
C13 H20B 3.3180 no .
C13 H32A 3.3430 no .
C14 H13A 2.8638 no .
C14 H13B 2.8686 no .
C14 H18 3.0090 no .
C15 H11 3.2557 no .
C15 H20A 2.8541 no .
C15 H26 3.2570 no .
C16 H6 3.1960 no .
C16 H11 3.2675 no .
C16 H13A 2.9434 no .
C16 H13B 2.5980 no .
C16 H21 2.7142 no .
C17 H16 3.0915 no .
C17 H33B 2.7317 no .
C17 H33D 2.9457 no .
C17 H40C 3.1767 no .
C17 H21 3.3572 no .
C18 H6 3.1837 no .
C18 H11 2.8785 no .
C18 H33A 2.9356 no .
C18 H33B 2.6273 no .
C18 H33C 3.2581 no .
C18 H33D 2.5198 no .
C18 H40C 3.5320 no .
C19 H38A 3.4178 no .
C19 H38B 2.8000 no .
C19 H38C 2.7674 no .
C19 H39A 2.6465 no .
C19 H39B 3.3832 no .
C19 H39C 2.8745 no .
C20 H13A 3.3344 no .
C20 H13B 2.7090 no .
C20 H15 2.8166 no .
C20 H23 3.2740 no .
C21 H11 2.8815 no .
C21 H16 3.1833 no .
C21 H40A 2.7539 no .
C21 H40B 3.3535 no .
C21 H40C 2.8807 no .
C21 H40D 3.3686 no .
C21 H42A 3.3860 no .
C21 H42C 3.2439 no .
C21 H36A 3.1727 no .
C21 H36B 3.2811 no .
C22 H23 3.3982 no .
C22 H32A 3.0774 no .
C23 H20B 3.3128 no .
C23 H22A 3.5454 no .
C23 H27 3.2462 no .
C23 H30 3.2617 no .
C23 H36B 3.5605 no .
C23 H21 3.3816 no .
C24 H32A 3.3302 no .
C24 H32B 2.6603 no .
C24 H32C 2.6948 no .
C24 H38C 3.3043 no .
C24 H39A 2.7614 no .
C24 H39C 2.7759 no .
C26 H11 3.2356 no .
C26 H15 3.2507 no .
C27 H11 3.1500 no .
C27 H23 3.2476 no .
C27 H30 3.2560 no .
C27 H40A 3.5887 no .
C27 H21 2.8319 no .
C28 H31 3.2374 no .
C29 H22A 3.5019 no .
C29 H24A 3.4112 no .
C29 H24B 2.7338 no .
C29 H24C 2.8296 no .
C29 H32A 2.7147 no .
C29 H32B 3.4064 no .
C29 H32C 2.8334 no .
C30 H23 3.2530 no .
C30 H27 3.2499 no .
C30 H40A 3.5715 no .
C31 H27 3.5174 no .
C31 H28 3.2363 no .
C32 H13A 3.3190 no .
C32 H22A 3.4783 no .
C32 H24A 2.6504 no .
C32 H24B 3.3309 no .
C32 H24C 2.7023 no .
C32 H38B 2.6270 no .
C32 H38C 2.9691 no .
C33A H11 3.4396 no .
C33A H18 2.7394 no .
C33A H42A 2.7641 no .
C33A H42B 3.2992 no .
C33A H36A 3.5338 no .
C33B H11 3.4396 no .
C33B H18 2.7394 no .
C33B H42C 2.7308 no .
C33B H42D 3.3033 no .
C33B H36A 3.5338 no .
C34 H35 3.2355 no .
C34 H40A 3.4523 no .
C35 H34 3.2343 no .
C36 H33B 3.2691 no .
C36 H33C 3.4184 no .
C36 H39A 3.4158 no .
C36 H40A 2.8222 no .
C36 H40B 3.3229 no .
C36 H40C 2.7887 no .
C36 H40D 3.3468 no .
C36 H21 3.1849 no .
C38 H24C 3.3484 no .
C38 H32A 2.8854 no .
C38 H32C 2.6946 no .
C38 H39A 3.3373 no .
C38 H39B 2.7306 no .
C38 H39C 2.6412 no .
C39 H24B 2.5154 no .
C39 H24C 3.0729 no .
C39 H38A 2.6069 no .
C39 H38B 3.3288 no .
C39 H38C 2.7765 no .
C39 H36B 3.2891 no .
C40A H36A 3.2185 no .
C40A H36B 3.0512 no .
C40A H21 2.8764 no .
C40B H36A 2.9116 no .
C40B H36B 3.3173 no .
C40B H21 3.2383 no .
C41 H18 3.2978 no .
C41 H20A 3.3788 no .
C41 H22A 2.7814 no .
C41 H22B 3.3877 no .
C41 H23 3.4614 no .
C41 H21 2.6632 no .
C42A H33A 3.3045 no .
C42A H33B 2.7346 no .
C42A H21 3.5065 no .
C42B H33C 2.7869 no .
C42B H33D 3.2999 no .
C42B H21 3.5065 no .
B12 H13A 2.6533 no .
B12 H22A 2.6798 no .
B12 H23 3.0469 no .
B12 H24B 3.5877 no .
B12 H32A 2.8826 no .
B12 H32B 3.5349 no .
B12 H38B 3.5529 no .
B12 H39A 2.9202 no .
B12 H39B 3.4412 no .
B12 H36A 2.9647 no .
B12 H36B 2.6975 no .
H11 H16 2.9356 no .
H11 H18 2.3756 no .
H11 H27 2.5187 no .
H11 H31 2.3012 no .
H11 H33A 2.9574 no .
H11 H33C 3.2784 no .
H11 H33D 3.3935 no .
H11 H21 2.1921 no .
H13A H16 3.4163 no .
H13A H22A 2.3686 no .
H13A H22B 2.4312 no .
H13A H32A 2.7113 no .
H13A H32B 3.2744 no .
H13B H16 2.5670 no .
H13B H20A 2.7160 no .
H13B H22A 2.8882 no .
H13B H22B 2.3610 no .
H15 H20A 2.1699 no .
H15 H20B 3.2312 no .
H15 H28 2.3199 no .
H16 H18 2.1977 no .
H16 H21 3.0961 no .
H18 H33A 2.7713 no .
H18 H33B 2.7552 no .
H18 H33C 3.2813 no .
H18 H33D 2.3852 no .
H18 H21 2.3484 no .
H20A H22A 2.8819 no .
H20A H22B 2.3183 no .
H20B H22A 2.3135 no .
H20B H22B 2.5358 no .
H20B H23 3.0250 no .
H22A H23 2.7716 no .
H22A H32A 2.5893 no .
H22A H38B 3.0462 no .
H22B H32A 2.9879 no .
H23 H35 2.3311 no .
H23 H36B 3.3970 no .
H24A H32A 3.5400 no .
H24A H32B 2.4498 no .
H24A H32C 2.9519 no .
H24A H39A 3.5663 no .
H24B H32B 3.5436 no .
H24B H32C 3.5945 no .
H24B H39A 2.1544 no .
H24B H39B 3.4745 no .
H24B H39C 2.4252 no .
H24C H32A 3.5954 no .
H24C H32B 2.9777 no .
H24C H32C 2.5428 no .
H24C H38C 2.8851 no .
H24C H39A 3.2061 no .
H24C H39C 2.6902 no .
H26 H28 2.3209 no .
H26 H31 2.3347 no .
H27 H34 2.3196 no .
H27 H21 2.8805 no .
H30 H34 2.3268 no .
H30 H35 2.3294 no .
H32A H38B 2.3526 no .
H32A H38C 3.2167 no .
H32B H38B 3.5958 no .
H32C H38B 2.4491 no .
H32C H38C 2.4942 no .
H33A H40A 2.3097 no .
H33A H40B 2.3639 no .
H33A H21 2.1882 no .
H33B H40A 2.8469 no .
H33B H40B 2.3134 no .
H33B H42A 2.6649 no .
H33B H36A 3.5978 no .
H33B H21 2.8057 no .
H33C H40C 2.7936 no .
H33C H40D 2.2051 no .
H33C H42C 2.6868 no .
H33C H21 2.1096 no .
H33D H40C 2.2143 no .
H33D H40D 2.3645 no .
H33D H21 2.5637 no .
H38A H39A 3.5365 no .
H38A H39B 2.4840 no .
H38A H39C 2.7766 no .
H38B H39B 3.5550 no .
H38B H39C 3.5718 no .
H38C H39B 3.1646 no .
H38C H39C 2.5700 no .
H39A H36A 3.1681 no .
H39A H36B 2.7424 no .
H39B H36B 3.1481 no .
H40A H42A 2.7847 no .
H40A H42B 2.2109 no .
H40A H36B 3.0886 no .
H40A H21 2.7820 no .
H40B H42A 2.2017 no .
H40B H42B 2.3262 no .
H40C H42C 2.8453 no .
H40C H42D 2.3078 no .
H40C H36A 2.8488 no .
H40D H42C 2.3021 no .
H40D H42D 2.3641 no .
H42A H36A 2.0984 no .
H42A H36B 2.6965 no .
H42B H36A 2.5391 no .
H42B H36B 2.0992 no .
H42C H36A 2.7777 no .
H42C H36B 2.1744 no .
H42C H21 3.5574 no .
H42D H36A 2.1712 no .
H42D H36B 2.4233 no .
Si1 H38A 3.4109 no 2_755
O2 H6 2.1602 no 3_665
O4 H24A 2.8365 no 3_665
O4 H26 2.7783 no 2_645
O4 H31 2.6745 no 2_645
O4 H32B 2.5500 no 3_665
O4 H39A 2.9061 no 2_655
O4 H39B 3.1163 no 2_655
O4 H39C 3.3587 no 2_655
O5 H11 2.7223 no 4_564
O5 H27 3.3761 no 4_564
O5 H31 2.6375 no 4_564
O5 H33A 2.8967 no 4_564
O5 H33C 3.2646 no 4_564
O5 H33D 3.5948 no 4_564
O5 H36A 3.5544 no 3_665
N6 H6 3.5402 no 3_665
N6 H24A 2.7086 no 3_665
N6 H24B 3.4887 no 3_665
C7 H34 3.2321 no 4_564
C7 H38A 3.3760 no 2_755
C8 H28 3.4668 no 2_745
C8 H38A 3.3386 no 2_755
C11 H42A 3.4268 no 2_655
C13 H27 3.4783 no 4_564
C14 H24A 3.4872 no 3_665
C14 H33A 3.5464 no 4_564
C15 H23 3.5344 no 2_755
C15 H30 3.4860 no 4_564
C15 H34 2.7674 no 4_564
C15 H38A 3.1395 no 2_755
C16 H42D 3.4308 no 2_655
C17 H24A 2.7998 no 3_665
C17 H31 3.3942 no 2_645
C17 H32B 3.3759 no 3_665
C17 H42D 3.5805 no 2_655
C18 H42D 3.1489 no 2_655
C19 H6 3.1331 no 3_665
C20 H28 3.3525 no 2_745
C20 H32A 3.4684 no 3_765
C20 H32C 3.2039 no 3_765
C20 H38A 3.3098 no 2_755
C22 H22B 3.3901 no 3_765
C22 H32A 3.4334 no 3_765
C23 H15 3.5369 no 2_745
C23 H28 2.8137 no 2_745
C24 H6 3.1789 no 3_665
C24 H33D 3.4865 no 2_645
C24 H35 3.5606 no 4_554
C24 H40D 3.4940 no 2_645
C24 H42B 2.9313 no 4_554
C24 H42C 3.0816 no 4_554
C26 H20B 3.2777 no 2_755
C26 H32B 3.1478 no 4_565
C26 H39B 3.4376 no 1_565
C26 H39C 3.0039 no 1_565
C26 H40C 3.1783 no 2_655
C27 H13B 3.2532 no 4_565
C27 H38A 3.4303 no 2_755
C27 H38B 3.5693 no 2_755
C27 H38C 3.3422 no 2_755
C28 H20B 3.0764 no 2_755
C28 H23 3.2482 no 2_755
C28 H30 3.0531 no 4_564
C28 H34 3.2943 no 4_564
C28 H39C 3.4137 no 1_565
C30 H24C 3.1026 no 4_555
C30 H28 3.5511 no 4_565
C30 H38C 3.3671 no 4_555
C31 H13A 3.2344 no 4_565
C31 H40C 2.9138 no 2_655
C31 H42A 3.2308 no 2_655
C32 H20A 3.2774 no 3_765
C32 H20B 3.4727 no 3_765
C32 H22B 3.4147 no 3_765
C32 H26 3.1275 no 4_564
C32 H39B 3.4566 no 4_554
C33A H24B 3.1258 no 2_655
C33A H39A 3.3920 no 2_655
C33B H24B 3.1258 no 2_655
C33B H39A 3.3920 no 2_655
C34 H13B 3.4387 no 4_565
C34 H15 3.3751 no 4_565
C35 H15 3.3802 no 2_745
C35 H24C 2.9791 no 4_555
C35 H28 3.3200 no 2_745
C35 H30 3.5209 no 3_766
C35 H38C 3.4542 no 4_555
C36 H18 3.3323 no 2_645
C38 H27 3.5818 no 2_745
C38 H30 3.5785 no 4_554
C39 H26 2.9237 no 1_545
C39 H33B 3.2645 no 2_645
C39 H33D 3.2954 no 2_645
C40A H40A 3.3325 no 3_666
C40A H40B 2.5209 no 3_666
C40B H24B 3.2878 no 2_655
C42A H18 3.2021 no 2_645
C42A H24A 3.3454 no 4_555
C42A H40B 3.2205 no 3_666
C42B H18 3.2021 no 2_645
C42B H24A 3.3454 no 4_555
B12 H6 3.2682 no 3_665
H6 O2 2.1602 no 3_665
H6 N6 3.5402 no 3_665
H6 C19 3.1331 no 3_665
H6 C24 3.1789 no 3_665
H6 B12 3.2682 no 3_665
H6 H6 3.2740 no 3_665
H6 H24A 2.6837 no 3_665
H6 H24B 3.2815 no 3_665
H6 H31 3.5939 no 2_645
H6 H32B 3.2543 no 3_665
H11 O5 2.7223 no 4_565
H11 H42A 3.4271 no 2_655
H11 H42D 3.5243 no 2_655
H11 H36A 3.4778 no 2_655
H13A C31 3.2344 no 4_564
H13A H31 2.9339 no 4_564
H13B C27 3.2532 no 4_564
H13B C34 3.4387 no 4_564
H13B H27 2.5210 no 4_564
H13B H31 3.5716 no 4_564
H13B H34 2.9075 no 4_564
H15 C23 3.5369 no 2_755
H15 C34 3.3751 no 4_564
H15 C35 3.3802 no 2_755
H15 H23 3.1261 no 2_755
H15 H30 3.5051 no 4_564
H15 H34 2.6676 no 4_564
H15 H35 2.8165 no 2_755
H15 H38A 2.8824 no 2_755
H16 H34 3.0242 no 4_564
H16 H42A 3.2419 no 2_655
H16 H42B 3.5677 no 2_655
H16 H42D 2.9110 no 2_655
H18 C36 3.3323 no 2_655
H18 C42A 3.2021 no 2_655
H18 C42B 3.2021 no 2_655
H18 H42A 2.8211 no 2_655
H18 H42B 2.9452 no 2_655
H18 H42D 2.3612 no 2_655
H18 H36A 2.8399 no 2_655
H18 H36B 3.3692 no 2_655
H20A C32 3.2774 no 3_765
H20A H32A 3.2097 no 3_765
H20A H32C 2.5716 no 3_765
H20A H34 3.1606 no 4_564
H20A H35 3.4672 no 2_755
H20A H38A 3.3350 no 2_755
H20A H38B 3.3801 no 3_765
H20B C26 3.2777 no 2_745
H20B C28 3.0764 no 2_745
H20B C32 3.4727 no 3_765
H20B H26 2.8860 no 2_745
H20B H28 2.4652 no 2_745
H20B H32A 3.2855 no 3_765
H20B H32B 3.4521 no 3_765
H20B H32C 3.1115 no 3_765
H20B H38A 2.8621 no 2_755
H20B H39B 3.3064 no 2_755
H22A H22B 3.1400 no 3_765
H22A H28 3.4083 no 2_745
H22B C22 3.3901 no 3_765
H22B C32 3.4147 no 3_765
H22B H22A 3.1400 no 3_765
H22B H22B 2.7285 no 3_765
H22B H32A 2.7024 no 3_765
H22B H32C 3.2641 no 3_765
H22B H38B 2.8317 no 3_765
H23 C15 3.5344 no 2_745
H23 C28 3.2482 no 2_745
H23 H15 3.1261 no 2_745
H23 H28 2.5474 no 2_745
H24A O4 2.8365 no 3_665
H24A N6 2.7086 no 3_665
H24A C14 3.4872 no 3_665
H24A C17 2.7998 no 3_665
H24A C42A 3.3454 no 4_554
H24A C42B 3.3454 no 4_554
H24A H6 2.6837 no 3_665
H24A H42B 2.3982 no 4_554
H24A H42C 2.7722 no 4_554
H24A H42D 3.1450 no 4_554
H24A H36B 3.1587 no 4_554
H24B N6 3.4887 no 3_665
H24B C33A 3.1258 no 2_645
H24B C33B 3.1258 no 2_645
H24B C40B 3.2878 no 2_645
H24B H6 3.2815 no 3_665
H24B H33A 2.7359 no 2_645
H24B H33B 2.7479 no 2_645
H24B H33C 3.1396 no 2_645
H24B H33D 2.5093 no 2_645
H24B H40B 3.0817 no 2_645
H24B H40C 3.4233 no 2_645
H24B H40D 2.7840 no 2_645
H24B H42B 3.0057 no 4_554
H24B H42C 3.1177 no 4_554
H24C C30 3.1026 no 4_554
H24C C35 2.9791 no 4_554
H24C H30 2.8944 no 4_554
H24C H35 2.6736 no 4_554
H24C H40A 3.3596 no 4_554
H24C H40D 3.4081 no 2_645
H24C H42B 2.9249 no 4_554
H24C H42C 2.8412 no 4_554
H24C H36B 3.4175 no 4_554
H26 O4 2.7783 no 2_655
H26 C32 3.1275 no 4_565
H26 C39 2.9237 no 1_565
H26 H20B 2.8860 no 2_755
H26 H32A 3.1621 no 4_565
H26 H32B 2.3711 no 4_565
H26 H32C 3.4526 no 4_565
H26 H39A 3.3692 no 1_565
H26 H39B 2.5701 no 1_565
H26 H39C 2.4651 no 1_565
H26 H40C 3.1767 no 2_655
H27 O5 3.3761 no 4_565
H27 C13 3.4783 no 4_565
H27 C38 3.5818 no 2_755
H27 H13B 2.5210 no 4_565
H27 H38A 3.3831 no 2_755
H27 H38B 3.2788 no 2_755
H27 H38C 3.4944 no 2_755
H28 C8 3.4668 no 2_755
H28 C20 3.3525 no 2_755
H28 C23 2.8137 no 2_755
H28 C30 3.5511 no 4_564
H28 C35 3.3200 no 2_755
H28 H20B 2.4652 no 2_755
H28 H22A 3.4083 no 2_755
H28 H23 2.5474 no 2_755
H28 H30 2.7574 no 4_564
H28 H34 3.5400 no 4_564
H28 H35 3.4095 no 2_755
H28 H39C 3.2453 no 1_565
H30 C15 3.4860 no 4_565
H30 C28 3.0531 no 4_565
H30 C35 3.5209 no 3_766
H30 C38 3.5785 no 4_555
H30 H15 3.5051 no 4_565
H30 H24C 2.8944 no 4_555
H30 H28 2.7574 no 4_565
H30 H38C 2.6896 no 4_555
H30 H39C 2.9751 no 4_555
H31 O4 2.6745 no 2_655
H31 O5 2.6375 no 4_565
H31 C17 3.3942 no 2_655
H31 H6 3.5939 no 2_655
H31 H13A 2.9339 no 4_565
H31 H13B 3.5716 no 4_565
H31 H32B 3.3773 no 4_565
H31 H40C 2.7249 no 2_655
H31 H42A 3.1087 no 2_655
H31 H36A 3.1189 no 2_655
H32A C20 3.4684 no 3_765
H32A C22 3.4334 no 3_765
H32A H20A 3.2097 no 3_765
H32A H20B 3.2855 no 3_765
H32A H22B 2.7024 no 3_765
H32A H26 3.1621 no 4_564
H32B O4 2.5500 no 3_665
H32B C17 3.3759 no 3_665
H32B C26 3.1478 no 4_564
H32B H6 3.2543 no 3_665
H32B H20B 3.4521 no 3_765
H32B H26 2.3711 no 4_564
H32B H31 3.3773 no 4_564
H32B H39B 2.8156 no 4_554
H32C C20 3.2039 no 3_765
H32C H20A 2.5716 no 3_765
H32C H20B 3.1115 no 3_765
H32C H22B 3.2641 no 3_765
H32C H26 3.4526 no 4_564
H32C H35 2.7316 no 4_554
H32C H39B 3.2013 no 4_554
H33A O5 2.8967 no 4_565
H33A C14 3.5464 no 4_565
H33A H24B 2.7359 no 2_655
H33A H39A 3.3062 no 2_655
H33B C39 3.2645 no 2_655
H33B H24B 2.7479 no 2_655
H33B H39A 2.6004 no 2_655
H33B H39C 3.0819 no 2_655
H33C O5 3.2646 no 4_565
H33C H24B 3.1396 no 2_655
H33C H40D 3.5681 no 3_666
H33D O5 3.5948 no 4_565
H33D C24 3.4865 no 2_655
H33D C39 3.2954 no 2_655
H33D H24B 2.5093 no 2_655
H33D H39A 2.4712 no 2_655
H33D H39C 3.3032 no 2_655
H33D H36A 3.5343 no 2_655
H34 C7 3.2321 no 4_565
H34 C15 2.7674 no 4_565
H34 C28 3.2943 no 4_565
H34 H13B 2.9075 no 4_565
H34 H15 2.6676 no 4_565
H34 H16 3.0242 no 4_565
H34 H20A 3.1606 no 4_565
H34 H28 3.5400 no 4_565
H35 C24 3.5606 no 4_555
H35 H15 2.8165 no 2_745
H35 H20A 3.4672 no 2_745
H35 H24C 2.6736 no 4_555
H35 H28 3.4095 no 2_745
H35 H32C 2.7316 no 4_555
H35 H38C 2.8632 no 4_555
H38A Si1 3.4110 no 2_745
H38A C7 3.3760 no 2_745
H38A C8 3.3386 no 2_745
H38A C15 3.1395 no 2_745
H38A C20 3.3098 no 2_745
H38A C27 3.4303 no 2_745
H38A H15 2.8824 no 2_745
H38A H20A 3.3350 no 2_745
H38A H20B 2.8621 no 2_745
H38A H27 3.3831 no 2_745
H38B C27 3.5693 no 2_745
H38B H20A 3.3801 no 3_765
H38B H22B 2.8317 no 3_765
H38B H27 3.2788 no 2_745
H38C C27 3.3422 no 2_745
H38C C30 3.3671 no 4_554
H38C C35 3.4542 no 4_554
H38C H27 3.4944 no 2_745
H38C H30 2.6896 no 4_554
H38C H35 2.8632 no 4_554
H39A O4 2.9061 no 2_645
H39A C33A 3.3920 no 2_645
H39A C33B 3.3920 no 2_645
H39A H26 3.3692 no 1_545
H39A H33A 3.3062 no 2_645
H39A H33B 2.6004 no 2_645
H39A H33D 2.4712 no 2_645
H39A H40C 3.3166 no 2_645
H39B O4 3.1163 no 2_645
H39B C26 3.4376 no 1_545
H39B C32 3.4566 no 4_555
H39B H20B 3.3064 no 2_745
H39B H26 2.5701 no 1_545
H39B H32B 2.8156 no 4_555
H39B H32C 3.2013 no 4_555
H39C O4 3.3587 no 2_645
H39C C26 3.0039 no 1_545
H39C C28 3.4137 no 1_545
H39C H26 2.4651 no 1_545
H39C H28 3.2453 no 1_545
H39C H30 2.9751 no 4_554
H39C H33B 3.0819 no 2_645
H39C H33D 3.3032 no 2_645
H39C H40C 3.1000 no 2_645
H39C H40D 3.4573 no 2_645
H40A C40A 3.3325 no 3_666
H40A H24C 3.3596 no 4_555
H40A H40B 2.3935 no 3_666
H40B C40A 2.5209 no 3_666
H40B C42A 3.2205 no 3_666
H40B H24B 3.0817 no 2_655
H40B H40A 2.3935 no 3_666
H40B H40B 1.8799 no 3_666
H40B H42A 3.5416 no 3_666
H40B H42B 2.9187 no 3_666
H40C C26 3.1783 no 2_645
H40C C31 2.9138 no 2_645
H40C H24B 3.4233 no 2_655
H40C H26 3.1767 no 2_645
H40C H31 2.7249 no 2_645
H40C H39A 3.3166 no 2_655
H40C H39C 3.1000 no 2_655
H40D C24 3.4940 no 2_655
H40D H24B 2.7840 no 2_655
H40D H24C 3.4081 no 2_655
H40D H33C 3.5681 no 3_666
H40D H39C 3.4573 no 2_655
H40D H40D 3.1750 no 3_666
H40D H42C 2.8929 no 3_666
H42A C11 3.4268 no 2_645
H42A C31 3.2308 no 2_645
H42A H11 3.4271 no 2_645
H42A H16 3.2419 no 2_645
H42A H18 2.8211 no 2_645
H42A H31 3.1087 no 2_645
H42A H40B 3.5416 no 3_666
H42B C24 2.9313 no 4_555
H42B H16 3.5677 no 2_645
H42B H18 2.9452 no 2_645
H42B H24A 2.3982 no 4_555
H42B H24B 3.0057 no 4_555
H42B H24C 2.9249 no 4_555
H42B H40B 2.9187 no 3_666
H42C C24 3.0816 no 4_555
H42C H24A 2.7722 no 4_555
H42C H24B 3.1177 no 4_555
H42C H24C 2.8412 no 4_555
H42C H40D 2.8929 no 3_666
H42D C16 3.4308 no 2_645
H42D C17 3.5805 no 2_645
H42D C18 3.1489 no 2_645
H42D H11 3.5243 no 2_645
H42D H16 2.9110 no 2_645
H42D H18 2.3612 no 2_645
H42D H24A 3.1450 no 4_555
H36A O5 3.5544 no 3_665
H36A H11 3.4778 no 2_645
H36A H18 2.8399 no 2_645
H36A H31 3.1189 no 2_645
H36A H33D 3.5343 no 2_645
H36B H18 3.3692 no 2_645
H36B H24A 3.1587 no 4_555
H36B H24C 3.4175 no 4_555

loop_
_geom_hbond_atom_site_label_D
_geom_hbond_atom_site_label_H
_geom_hbond_atom_site_label_A
_geom_hbond_site_symmetry_A
_geom_hbond_distance_DA
_geom_hbond_distance_DH
_geom_hbond_distance_HA
_geom_hbond_angle_DHA
_geom_hbond_publ_flag
N6 H6 O2 3_665 2.934(5) 0.880 2.160 146.4 no

loop_
_geom_torsion_atom_site_label_1
_geom_torsion_atom_site_label_2
_geom_torsion_atom_site_label_3
_geom_torsion_atom_site_label_4
_geom_torsion
_geom_torsion_publ_flag
C7 Si1 C8 C23 -173.2(3) no
C7 Si1 C8 C27 6.5(4) no
C8 Si1 C7 C11 -60.1(4) no
C8 Si1 C7 C15 116.2(3) no
C7 Si1 C20 C22 -134.1(3) no
C20 Si1 C7 C11 175.5(3) no
C20 Si1 C7 C15 -8.2(4) no
C7 Si1 C41 C10 -136.4(3) no
C7 Si1 C41 C13 103.9(3) no
C7 Si1 C41 C16 -14.1(3) no
C41 Si1 C7 C11 69.0(4) no
C41 Si1 C7 C15 -114.7(3) no
C8 Si1 C20 C22 104.1(3) no
C20 Si1 C8 C23 -50.0(4) no
C20 Si1 C8 C27 129.7(3) no
C8 Si1 C41 C10 -10.5(4) no
C8 Si1 C41 C13 -130.3(3) no
C8 Si1 C41 C16 111.7(3) no
C41 Si1 C8 C23 57.6(4) no
C41 Si1 C8 C27 -122.7(3) no
C20 Si1 C41 C10 107.7(3) no
C20 Si1 C41 C13 -12.1(3) no
C20 Si1 C41 C16 -130.1(3) no
C41 Si1 C20 C22 -15.2(3) no
C19 O2 B12 O3 -9.8(5) no
C19 O2 B12 C10 170.9(4) no
B12 O2 C19 C24 144.3(3) no
B12 O2 C19 C29 22.9(4) no
B12 O2 C19 C32 -96.6(4) no
C29 O3 B12 O2 -9.4(5) no
C29 O3 B12 C10 170.0(4) no
B12 O3 C29 C19 22.9(4) no
B12 O3 C29 C38 144.1(3) no
B12 O3 C29 C39 -96.3(4) no
C14 N6 C17 O4 173.3(4) no
C14 N6 C17 C18 -4.1(5) no
C17 N6 C14 O5 -168.2(5) no
C17 N6 C14 C16 8.8(5) no
Si1 C7 C11 C31 175.8(3) no
Si1 C7 C15 C28 -175.9(3) no
C11 C7 C15 C28 0.6(6) no
C15 C7 C11 C31 -0.7(6) no
Si1 C8 C23 C35 179.3(3) no
Si1 C8 C27 C34 179.8(3) no
C23 C8 C27 C34 -0.5(6) no
C27 C8 C23 C35 -0.4(6) no
C10 C9 C21 C18 51.9(5) no
C10 C9 C21 C33A -177.3(4) no
C10 C9 C21 C33B -177.3(4) no
C21 C9 C10 C41 -1.2(6) no
C21 C9 C10 B12 179.2(3) no
C10 C9 C36 C42A 168.8(4) no
C10 C9 C36 C42B 168.8(4) no
C36 C9 C10 C41 -179.8(4) no
C36 C9 C10 B12 0.6(6) no
C21 C9 C36 C42A -9.7(6) no
C21 C9 C36 C42B -9.7(6) no
C36 C9 C21 C18 -129.5(4) no
C36 C9 C21 C33A 1.2(6) no
C36 C9 C21 C33B 1.2(6) no
C9 C10 C41 Si1 77.4(5) no
C9 C10 C41 C13 -170.7(4) no
C9 C10 C41 C16 -46.2(5) no
C9 C10 B12 O2 90.9(5) no
C9 C10 B12 O3 -88.4(5) no
C41 C10 B12 O2 -88.7(5) no
C41 C10 B12 O3 92.0(5) no
B12 C10 C41 Si1 -103.1(4) no
B12 C10 C41 C13 8.9(5) no
B12 C10 C41 C16 133.4(4) no
C7 C11 C31 C26 0.9(7) no
C22 C13 C41 Si1 37.7(4) no
C22 C13 C41 C10 -80.9(4) no
C22 C13 C41 C16 155.8(4) no
C41 C13 C22 C20 -53.5(5) no
O5 C14 C16 C18 167.4(5) no
O5 C14 C16 C41 -69.0(6) no
N6 C14 C16 C18 -9.4(5) no
N6 C14 C16 C41 114.3(4) no
C7 C15 C28 C26 -0.8(7) no
C14 C16 C18 C17 6.8(4) no
C14 C16 C18 C21 129.1(4) no
C14 C16 C41 Si1 159.7(3) no
C14 C16 C41 C10 -76.8(4) no
C14 C16 C41 C13 48.6(5) no
C18 C16 C41 Si1 -82.5(4) no
C18 C16 C41 C10 41.0(5) no
C18 C16 C41 C13 166.4(3) no
C41 C16 C18 C17 -115.8(4) no
C41 C16 C18 C21 6.5(5) no
O4 C17 C18 C16 -179.5(5) no
O4 C17 C18 C21 58.2(6) no
N6 C17 C18 C16 -2.2(5) no
N6 C17 C18 C21 -124.5(4) no
C16 C18 C21 C9 -52.3(5) no
C16 C18 C21 C33A 175.2(3) no
C16 C18 C21 C33B 175.2(3) no
C17 C18 C21 C9 65.2(5) no
C17 C18 C21 C33A -67.2(5) no
C17 C18 C21 C33B -67.2(5) no
O2 C19 C29 O3 -27.3(4) no
O2 C19 C29 C38 -144.4(3) no
O2 C19 C29 C39 87.4(4) no
C24 C19 C29 O3 -144.5(4) no
C24 C19 C29 C38 98.3(4) no
C24 C19 C29 C39 -29.8(5) no
C32 C19 C29 O3 87.0(4) no
C32 C19 C29 C38 -30.2(5) no
C32 C19 C29 C39 -158.3(4) no
Si1 C20 C22 C13 39.3(4) no
C9 C21 C33A C40A 29.6(5) no
C9 C21 C33B C40B -19.5(6) no
C18 C21 C33A C40A 157.7(4) no
C18 C21 C33B C40B 108.6(5) no
C8 C23 C35 C30 1.1(7) no
C28 C26 C31 C11 -1.0(7) no
C31 C26 C28 C15 0.9(7) no
C8 C27 C34 C30 0.7(8) no
C34 C30 C35 C23 -1.0(7) no
C35 C30 C34 C27 0.1(8) no
C21 C33A C40A C42A -54.0(9) no
C21 C33B C40B C42B 44.6(8) no
C9 C36 C42A C40A -14.9(7) no
C9 C36 C42B C40B 35.5(7) no
C33A C40A C42A C36 47.7(10) no
C33B C40B C42B C36 -53.2(8) no
